data_4073943
loop_
_publ_author_name
'Wagner, Harald'
'Wallner, Andreas'
'Fischer, Jelena'
'Flock, Michaela'
'Baumgartner, Judith'
'Marschner, Christoph'

_publ_section_title
;
 Rearrangement of Cyclic Silanes with Aluminum Trichloride
;
_journal_issue 27
_journal_name_full Organometallics
_journal_page_first 6704
_journal_paper_doi 10.1021/om7007524
_journal_volume 26
_journal_year 2007
_chemical_formula_sum 'C20 H60 Si10'
_chemical_formula_weight 581.58
_chemical_name_systematic
;
 ?
;
_space_group_IT_number 2
_symmetry_cell_setting triclinic
_symmetry_space_group_name_Hall '-P 1'
_symmetry_space_group_name_H-M 'P -1'
_atom_sites_solution_hydrogens geom
_atom_sites_solution_primary direct
_atom_sites_solution_secondary difmap
_audit_creation_method SHELXL-97
_cell_angle_alpha 85.29(3)
_cell_angle_beta 88.57(3)
_cell_angle_gamma 74.54(3)
_cell_formula_units_Z 2
_cell_length_a 9.4757(19)
_cell_length_b 12.848(3)
_cell_length_c 16.166(3)
_cell_measurement_temperature 293(2)
_cell_volume 1890.5(7)
_computing_cell_refinement 'Bruker XSCANS'
_computing_data_collection 'Bruker XSCANS'
_computing_data_reduction 'Bruker SHELXTL'
_computing_molecular_graphics 'Bruker SHELXTL'
_computing_publication_material 'Bruker SHELXTL'
_computing_structure_refinement 'SHELXL-97 (Sheldrick, 1997)'
_computing_structure_solution 'SHELXS-97 (Sheldrick, 1990)'
_diffrn_ambient_temperature 293(2)
_diffrn_measured_fraction_theta_full 0.991
_diffrn_measured_fraction_theta_max 0.991
_diffrn_measurement_device_type 'Bruker P4'
_diffrn_measurement_method '\w scans'
_diffrn_radiation_monochromator graphite
_diffrn_radiation_source 'fine-focus sealed tube'
_diffrn_radiation_type MoK\a
_diffrn_radiation_wavelength 0.71073
_diffrn_reflns_av_R_equivalents 0.0713
_diffrn_reflns_av_sigmaI/netI 0.1097
_diffrn_reflns_limit_h_max 10
_diffrn_reflns_limit_h_min -10
_diffrn_reflns_limit_k_max 14
_diffrn_reflns_limit_k_min -14
_diffrn_reflns_limit_l_max 18
_diffrn_reflns_limit_l_min -18
_diffrn_reflns_number 12461
_diffrn_reflns_theta_full 24.00
_diffrn_reflns_theta_max 24.00
_diffrn_reflns_theta_min 1.26
_exptl_absorpt_coefficient_mu 0.356
_exptl_absorpt_correction_type none
_exptl_crystal_density_diffrn 1.022
_exptl_crystal_density_method 'not measured'
_exptl_crystal_F_000 640
_refine_diff_density_max 1.007
_refine_diff_density_min -0.482
_refine_diff_density_rms 0.134
_refine_ls_extinction_method none
_refine_ls_goodness_of_fit_ref 1.217
_refine_ls_hydrogen_treatment mixed
_refine_ls_matrix_type full
_refine_ls_number_parameters 291
_refine_ls_number_reflns 5898
_refine_ls_number_restraints 0
_refine_ls_restrained_S_all 1.217
_refine_ls_R_factor_all 0.1336
_refine_ls_R_factor_gt 0.1084
_refine_ls_shift/su_max 0.003
_refine_ls_shift/su_mean 0.000
_refine_ls_structure_factor_coef Fsqd
_refine_ls_weighting_details 'calc w=1/[\s^2^(Fo^2^)+(0.1001P)^2^+5.9277P] where P=(Fo^2^+2Fc^2^)/3'
_refine_ls_weighting_scheme calc
_refine_ls_wR_factor_gt 0.2404
_refine_ls_wR_factor_ref 0.2557
_reflns_number_gt 4740
_reflns_number_total 5898
_reflns_threshold_expression >2sigma(I)
_cod_data_source_file om7007524-file001.cif
_cod_data_source_block 17_406
_cod_depositor_comments
;
The following automatic conversions were performed:

'_symmetry_cell_setting' value 'Triclinic' changed to 'triclinic'
according to /home/saulius/struct/CIF-dictionaries/cif_core.dic
dictionary named 'cif_core.dic' version 2.4.1 from 2010-06-29.

Automatic conversion script
Id: cif_fix_values 1715 2011-07-08 13:25:40Z adriana 
;
_cod_original_sg_symbol_H-M P1
_cod_database_code 4073943

loop_
_symmetry_equiv_pos_as_xyz
'x, y, z'
'-x, -y, -z'

loop_
_atom_site_label
_atom_site_type_symbol
_atom_site_fract_x
_atom_site_fract_y
_atom_site_fract_z
_atom_site_U_iso_or_equiv
_atom_site_adp_type
_atom_site_occupancy
_atom_site_symmetry_multiplicity
_atom_site_calc_flag
_atom_site_refinement_flags
Si1 Si 0.3779(2) 0.72846(16) 0.22488(12) 0.0163(5) Uani 1 1 d .
Si2 Si 0.3113(2) 0.77815(17) 0.36168(12) 0.0192(5) Uani 1 1 d .
Si3 Si 0.1745(2) 0.96128(16) 0.34310(12) 0.0150(5) Uani 1 1 d .
Si4 Si 0.2899(2) 1.03833(16) 0.23216(12) 0.0141(5) Uani 1 1 d .
Si5 Si 0.4196(2) 0.88989(16) 0.15857(12) 0.0161(5) Uani 1 1 d .
Si6 Si 0.5962(2) 0.58717(18) 0.22023(14) 0.0247(6) Uani 1 1 d .
Si7 Si 0.2009(3) 0.67362(19) 0.15255(14) 0.0255(6) Uani 1 1 d .
Si8 Si 0.1923(3) 0.67290(19) 0.44933(14) 0.0292(6) Uani 1 1 d .
Si9 Si 0.1130(2) 1.16826(17) 0.15092(13) 0.0209(5) Uani 1 1 d .
Si10 Si 0.4505(2) 1.12780(17) 0.28580(13) 0.0209(5) Uani 1 1 d .
C1 C 0.4848(9) 0.7759(7) 0.4213(5) 0.030(2) Uani 1 1 d .
H1A H 0.4583 0.8167 0.4691 0.045 Uiso 1 1 calc R
H1B H 0.5477 0.8075 0.3859 0.045 Uiso 1 1 calc R
H1C H 0.5351 0.7024 0.4387 0.045 Uiso 1 1 calc R
C2 C -0.0219(8) 0.9768(7) 0.3188(5) 0.029(2) Uani 1 1 d .
H2A H -0.0624 0.9344 0.3598 0.044 Uiso 1 1 calc R
H2B H -0.0292 0.9523 0.2650 0.044 Uiso 1 1 calc R
H2C H -0.0751 1.0517 0.3193 0.044 Uiso 1 1 calc R
C3 C 0.1758(9) 1.0304(6) 0.4421(5) 0.0237(18) Uani 1 1 d .
H3A H 0.1216 1.1050 0.4338 0.036 Uiso 1 1 calc R
H3B H 0.2750 1.0261 0.4566 0.036 Uiso 1 1 calc R
H3C H 0.1316 0.9951 0.4862 0.036 Uiso 1 1 calc R
C4 C 0.3679(9) 0.9065(7) 0.0447(5) 0.0258(19) Uani 1 1 d .
H4A H 0.3720 0.9768 0.0216 0.039 Uiso 1 1 calc R
H4B H 0.2704 0.8992 0.0394 0.039 Uiso 1 1 calc R
H4C H 0.4351 0.8518 0.0156 0.039 Uiso 1 1 calc R
C5 C 0.6221(8) 0.8782(6) 0.1612(5) 0.0223(18) Uani 1 1 d .
H5A H 0.6748 0.8131 0.1371 0.033 Uiso 1 1 calc R
H5B H 0.6526 0.8758 0.2177 0.033 Uiso 1 1 calc R
H5C H 0.6420 0.9397 0.1302 0.033 Uiso 1 1 calc R
C6 C 0.7417(10) 0.6007(8) 0.2887(6) 0.042(2) Uani 1 1 d .
H6A H 0.7145 0.5887 0.3456 0.063 Uiso 1 1 calc R
H6B H 0.7550 0.6723 0.2794 0.063 Uiso 1 1 calc R
H6C H 0.8315 0.5483 0.2769 0.063 Uiso 1 1 calc R
C7 C 0.6750(11) 0.5810(8) 0.1119(5) 0.042(2) Uani 1 1 d .
H7A H 0.7636 0.5234 0.1114 0.063 Uiso 1 1 calc R
H7B H 0.6959 0.6486 0.0945 0.063 Uiso 1 1 calc R
H7C H 0.6055 0.5678 0.0746 0.063 Uiso 1 1 calc R
C8 C 0.5620(11) 0.4546(8) 0.2507(9) 0.070(4) Uani 1 1 d .
H8A H 0.6536 0.3999 0.2550 0.105 Uiso 1 1 calc R
H8B H 0.5021 0.4375 0.2096 0.105 Uiso 1 1 calc R
H8C H 0.5126 0.4573 0.3034 0.105 Uiso 1 1 calc R
C9 C 0.2754(10) 0.6349(7) 0.0472(5) 0.035(2) Uani 1 1 d .
H9A H 0.2000 0.6202 0.0151 0.052 Uiso 1 1 calc R
H9B H 0.3564 0.5714 0.0534 0.052 Uiso 1 1 calc R
H9C H 0.3078 0.6934 0.0194 0.052 Uiso 1 1 calc R
C10 C 0.1538(10) 0.5523(7) 0.2066(6) 0.038(2) Uani 1 1 d .
H10A H 0.1099 0.5706 0.2595 0.057 Uiso 1 1 calc R
H10B H 0.2413 0.4941 0.2148 0.057 Uiso 1 1 calc R
H10C H 0.0862 0.5301 0.1733 0.057 Uiso 1 1 calc R
C11 C 0.0253(10) 0.7836(8) 0.1395(5) 0.038(2) Uani 1 1 d .
H11A H 0.0459 0.8490 0.1158 0.057 Uiso 1 1 calc R
H11B H -0.0209 0.7960 0.1926 0.057 Uiso 1 1 calc R
H11C H -0.0388 0.7620 0.1033 0.057 Uiso 1 1 calc R
C12 C 0.2845(12) 0.5239(7) 0.4466(6) 0.046(3) Uani 1 1 d .
H12A H 0.2494 0.4844 0.4919 0.070 Uiso 1 1 calc R
H12B H 0.3885 0.5118 0.4514 0.070 Uiso 1 1 calc R
H12C H 0.2625 0.4995 0.3950 0.070 Uiso 1 1 calc R
C13 C -0.0068(11) 0.6966(8) 0.4257(6) 0.046(3) Uani 1 1 d .
H13A H -0.0447 0.6436 0.4576 0.069 Uiso 1 1 calc R
H13B H -0.0186 0.6905 0.3676 0.069 Uiso 1 1 calc R
H13C H -0.0592 0.7678 0.4397 0.069 Uiso 1 1 calc R
C14 C 0.2090(11) 0.7128(7) 0.5572(5) 0.041(2) Uani 1 1 d .
H14A H 0.1653 0.7891 0.5592 0.061 Uiso 1 1 calc R
H14B H 0.3105 0.6963 0.5718 0.061 Uiso 1 1 calc R
H14C H 0.1596 0.6734 0.5957 0.061 Uiso 1 1 calc R
C15 C -0.0083(9) 1.1047(7) 0.0936(5) 0.033(2) Uani 1 1 d .
H15A H -0.0789 1.1602 0.0619 0.049 Uiso 1 1 calc R
H15B H -0.0581 1.0665 0.1327 0.049 Uiso 1 1 calc R
H15C H 0.0502 1.0551 0.0570 0.049 Uiso 1 1 calc R
C16 C -0.0072(9) 1.2693(7) 0.2172(6) 0.033(2) Uani 1 1 d .
H16A H 0.0518 1.3050 0.2458 0.050 Uiso 1 1 calc R
H16B H -0.0580 1.2327 0.2569 0.050 Uiso 1 1 calc R
H16C H -0.0770 1.3219 0.1828 0.050 Uiso 1 1 calc R
C17 C 0.2024(10) 1.2462(7) 0.0742(6) 0.039(2) Uani 1 1 d .
H17A H 0.2564 1.1988 0.0348 0.059 Uiso 1 1 calc R
H17B H 0.2679 1.2767 0.1025 0.059 Uiso 1 1 calc R
H17C H 0.1290 1.3033 0.0458 0.059 Uiso 1 1 calc R
C18 C 0.3442(10) 1.2498(6) 0.3366(5) 0.032(2) Uani 1 1 d .
H18A H 0.2838 1.2285 0.3798 0.048 Uiso 1 1 calc R
H18B H 0.2835 1.2996 0.2962 0.048 Uiso 1 1 calc R
H18C H 0.4105 1.2842 0.3601 0.048 Uiso 1 1 calc R
C19 C 0.5689(10) 1.1724(7) 0.2014(6) 0.036(2) Uani 1 1 d .
H19A H 0.6388 1.2026 0.2259 0.054 Uiso 1 1 calc R
H19B H 0.5083 1.2262 0.1633 0.054 Uiso 1 1 calc R
H19C H 0.6196 1.1112 0.1722 0.054 Uiso 1 1 calc R
C20 C 0.5765(8) 1.0410(7) 0.3659(5) 0.0261(19) Uani 1 1 d .
H20A H 0.6377 1.0815 0.3868 0.039 Uiso 1 1 calc R
H20B H 0.6364 0.9784 0.3416 0.039 Uiso 1 1 calc R
H20C H 0.5201 1.0184 0.4107 0.039 Uiso 1 1 calc R

loop_
_atom_site_aniso_label
_atom_site_aniso_U_11
_atom_site_aniso_U_22
_atom_site_aniso_U_33
_atom_site_aniso_U_23
_atom_site_aniso_U_13
_atom_site_aniso_U_12
Si1 0.0188(11) 0.0147(11) 0.0141(11) 0.0024(8) 0.0025(8) -0.0037(9)
Si2 0.0240(12) 0.0217(12) 0.0108(10) 0.0029(9) 0.0029(9) -0.0054(9)
Si3 0.0155(11) 0.0177(11) 0.0104(10) 0.0028(8) 0.0023(8) -0.0032(8)
Si4 0.0169(11) 0.0135(10) 0.0098(10) 0.0034(8) 0.0017(8) -0.0019(8)
Si5 0.0205(11) 0.0154(11) 0.0103(10) 0.0023(8) 0.0059(8) -0.0029(9)
Si6 0.0238(12) 0.0190(12) 0.0279(13) 0.0041(10) 0.0049(10) -0.0016(9)
Si7 0.0274(13) 0.0261(13) 0.0233(12) -0.0004(10) 0.0014(10) -0.0085(10)
Si8 0.0446(15) 0.0264(13) 0.0200(12) 0.0024(10) 0.0089(11) -0.0171(11)
Si9 0.0227(12) 0.0190(12) 0.0161(11) 0.0076(9) 0.0006(9) 0.0004(9)
Si10 0.0267(12) 0.0209(12) 0.0169(11) 0.0001(9) 0.0025(9) -0.0100(10)
C1 0.043(5) 0.025(5) 0.021(4) 0.003(4) 0.000(4) -0.008(4)
C2 0.023(5) 0.038(5) 0.023(4) 0.012(4) 0.005(4) -0.009(4)
C3 0.025(4) 0.028(5) 0.017(4) 0.004(3) 0.001(3) -0.008(4)
C4 0.033(5) 0.027(5) 0.015(4) 0.007(3) -0.004(4) -0.005(4)
C5 0.020(4) 0.023(4) 0.025(4) -0.001(4) 0.004(3) -0.008(3)
C6 0.026(5) 0.052(6) 0.042(6) -0.001(5) -0.006(4) 0.002(4)
C7 0.048(6) 0.041(6) 0.029(5) -0.018(4) 0.011(4) 0.004(5)
C8 0.034(6) 0.024(5) 0.138(12) 0.018(6) 0.020(7) 0.006(5)
C9 0.044(6) 0.034(5) 0.031(5) -0.003(4) 0.003(4) -0.020(4)
C10 0.038(5) 0.040(6) 0.043(6) 0.009(4) -0.010(4) -0.023(4)
C11 0.038(5) 0.053(6) 0.019(5) -0.004(4) 0.000(4) -0.004(5)
C12 0.071(7) 0.031(5) 0.035(6) 0.013(4) 0.006(5) -0.015(5)
C13 0.061(7) 0.044(6) 0.042(6) -0.008(5) 0.005(5) -0.029(5)
C14 0.062(7) 0.036(5) 0.030(5) 0.011(4) 0.012(5) -0.027(5)
C15 0.028(5) 0.034(5) 0.033(5) 0.006(4) -0.009(4) -0.004(4)
C16 0.033(5) 0.023(5) 0.036(5) 0.001(4) 0.005(4) 0.005(4)
C17 0.044(6) 0.036(5) 0.032(5) 0.018(4) 0.006(4) -0.007(4)
C18 0.041(5) 0.022(5) 0.035(5) -0.006(4) -0.001(4) -0.008(4)
C19 0.045(6) 0.031(5) 0.040(5) 0.001(4) 0.008(5) -0.026(4)
C20 0.018(4) 0.029(5) 0.030(5) 0.004(4) 0.004(4) -0.005(4)

loop_
_atom_type_symbol
_atom_type_description
_atom_type_scat_dispersion_real
_atom_type_scat_dispersion_imag
_atom_type_scat_source
C C 0.0033 0.0016 'International Tables Vol C Tables 4.2.6.8 and 6.1.1.4'
H H 0.0000 0.0000 'International Tables Vol C Tables 4.2.6.8 and 6.1.1.4'
Si Si 0.0817 0.0704 'International Tables Vol C Tables 4.2.6.8 and 6.1.1.4'

loop_
_geom_angle_atom_site_label_1
_geom_angle_atom_site_label_2
_geom_angle_atom_site_label_3
_geom_angle
Si7 Si1 Si6 106.25(11)
Si7 Si1 Si2 115.50(11)
Si6 Si1 Si2 112.96(12)
Si7 Si1 Si5 110.66(11)
Si6 Si1 Si5 108.92(11)
Si2 Si1 Si5 102.45(10)
C1 Si2 Si8 104.3(3)
C1 Si2 Si3 106.7(3)
Si8 Si2 Si3 112.39(12)
C1 Si2 Si1 109.0(3)
Si8 Si2 Si1 119.64(12)
Si3 Si2 Si1 104.28(11)
C2 Si3 C3 106.3(4)
C2 Si3 Si4 110.7(3)
C3 Si3 Si4 112.0(3)
C2 Si3 Si2 112.8(3)
C3 Si3 Si2 110.0(3)
Si4 Si3 Si2 105.32(10)
Si10 Si4 Si3 109.30(11)
Si10 Si4 Si9 107.77(11)
Si3 Si4 Si9 109.99(11)
Si10 Si4 Si5 111.17(11)
Si3 Si4 Si5 105.07(10)
Si9 Si4 Si5 113.49(11)
C5 Si5 C4 106.0(4)
C5 Si5 Si4 109.9(3)
C4 Si5 Si4 112.6(3)
C5 Si5 Si1 108.4(3)
C4 Si5 Si1 111.3(3)
Si4 Si5 Si1 108.57(10)
C6 Si6 C8 106.7(5)
C6 Si6 C7 106.6(4)
C8 Si6 C7 107.4(5)
C6 Si6 Si1 114.0(3)
C8 Si6 Si1 111.1(3)
C7 Si6 Si1 110.8(3)
C10 Si7 C11 107.0(4)
C10 Si7 C9 107.2(4)
C11 Si7 C9 109.0(4)
C10 Si7 Si1 112.4(3)
C11 Si7 Si1 112.0(3)
C9 Si7 Si1 109.1(3)
C13 Si8 C14 108.4(5)
C13 Si8 C12 108.6(5)
C14 Si8 C12 108.5(4)
C13 Si8 Si2 113.9(3)
C14 Si8 Si2 105.9(3)
C12 Si8 Si2 111.4(3)
C17 Si9 C16 106.5(4)
C17 Si9 C15 108.6(4)
C16 Si9 C15 107.7(4)
C17 Si9 Si4 110.8(3)
C16 Si9 Si4 110.9(3)
C15 Si9 Si4 112.1(3)
C18 Si10 C20 106.8(4)
C18 Si10 C19 108.4(4)
C20 Si10 C19 107.1(4)
C18 Si10 Si4 110.1(3)
C20 Si10 Si4 112.6(3)
C19 Si10 Si4 111.6(3)

loop_
_geom_bond_atom_site_label_1
_geom_bond_atom_site_label_2
_geom_bond_distance
Si1 Si7 2.354(3)
Si1 Si6 2.365(3)
Si1 Si2 2.376(3)
Si1 Si5 2.379(3)
Si2 C1 1.919(9)
Si2 Si8 2.351(3)
Si2 Si3 2.363(3)
Si3 C2 1.867(8)
Si3 C3 1.896(8)
Si3 Si4 2.362(3)
Si4 Si10 2.356(3)
Si4 Si9 2.362(3)
Si4 Si5 2.369(3)
Si5 C5 1.886(7)
Si5 C4 1.896(8)
Si6 C6 1.842(9)
Si6 C8 1.843(10)
Si6 C7 1.886(9)
Si7 C10 1.877(9)
Si7 C11 1.878(9)
Si7 C9 1.881(9)
Si8 C13 1.873(10)
Si8 C14 1.879(9)
Si8 C12 1.885(9)
Si9 C17 1.858(8)
Si9 C16 1.873(8)
Si9 C15 1.877(9)
Si10 C18 1.864(8)
Si10 C20 1.865(8)
Si10 C19 1.894(8)

loop_
_geom_torsion_atom_site_label_1
_geom_torsion_atom_site_label_2
_geom_torsion_atom_site_label_3
_geom_torsion_atom_site_label_4
_geom_torsion
Si7 Si1 Si2 C1 162.1(3)
Si6 Si1 Si2 C1 39.5(3)
Si5 Si1 Si2 C1 -77.5(3)
Si7 Si1 Si2 Si8 42.44(18)
Si6 Si1 Si2 Si8 -80.16(16)
Si5 Si1 Si2 Si8 162.82(12)
Si7 Si1 Si2 Si3 -84.22(14)
Si6 Si1 Si2 Si3 153.18(11)
Si5 Si1 Si2 Si3 36.16(13)
C1 Si2 Si3 C2 -160.9(4)
Si8 Si2 Si3 C2 -47.1(3)
Si1 Si2 Si3 C2 83.9(3)
C1 Si2 Si3 C3 -42.4(4)
Si8 Si2 Si3 C3 71.3(3)
Si1 Si2 Si3 C3 -157.7(3)
C1 Si2 Si3 Si4 78.4(3)
Si8 Si2 Si3 Si4 -167.92(11)
Si1 Si2 Si3 Si4 -36.87(13)
C2 Si3 Si4 Si10 140.5(3)
C3 Si3 Si4 Si10 22.2(3)
Si2 Si3 Si4 Si10 -97.29(12)
C2 Si3 Si4 Si9 22.4(3)
C3 Si3 Si4 Si9 -95.9(3)
Si2 Si3 Si4 Si9 144.58(11)
C2 Si3 Si4 Si5 -100.1(3)
C3 Si3 Si4 Si5 141.6(3)
Si2 Si3 Si4 Si5 22.09(13)
Si10 Si4 Si5 C5 0.4(3)
Si3 Si4 Si5 C5 -117.7(3)
Si9 Si4 Si5 C5 122.1(3)
Si10 Si4 Si5 C4 -117.5(3)
Si3 Si4 Si5 C4 124.3(3)
Si9 Si4 Si5 C4 4.1(3)
Si10 Si4 Si5 Si1 118.82(12)
Si3 Si4 Si5 Si1 0.69(14)
Si9 Si4 Si5 Si1 -119.51(12)
Si7 Si1 Si5 C5 -139.7(3)
Si6 Si1 Si5 C5 -23.3(3)
Si2 Si1 Si5 C5 96.6(3)
Si7 Si1 Si5 C4 -23.5(3)
Si6 Si1 Si5 C4 92.9(3)
Si2 Si1 Si5 C4 -147.2(3)
Si7 Si1 Si5 Si4 100.89(13)
Si6 Si1 Si5 Si4 -142.66(12)
Si2 Si1 Si5 Si4 -22.79(13)
Si7 Si1 Si6 C6 -169.6(4)
Si2 Si1 Si6 C6 -42.0(4)
Si5 Si1 Si6 C6 71.1(4)
Si7 Si1 Si6 C8 -49.0(5)
Si2 Si1 Si6 C8 78.6(5)
Si5 Si1 Si6 C8 -168.3(5)
Si7 Si1 Si6 C7 70.2(4)
Si2 Si1 Si6 C7 -162.2(3)
Si5 Si1 Si6 C7 -49.0(4)
Si6 Si1 Si7 C10 66.1(4)
Si2 Si1 Si7 C10 -60.0(4)
Si5 Si1 Si7 C10 -175.8(4)
Si6 Si1 Si7 C11 -173.4(3)
Si2 Si1 Si7 C11 60.4(3)
Si5 Si1 Si7 C11 -55.4(3)
Si6 Si1 Si7 C9 -52.6(3)
Si2 Si1 Si7 C9 -178.7(3)
Si5 Si1 Si7 C9 65.5(3)
C1 Si2 Si8 C13 160.8(4)
Si3 Si2 Si8 C13 45.6(4)
Si1 Si2 Si8 C13 -77.1(4)
C1 Si2 Si8 C14 41.8(4)
Si3 Si2 Si8 C14 -73.4(4)
Si1 Si2 Si8 C14 163.9(4)
C1 Si2 Si8 C12 -75.9(5)
Si3 Si2 Si8 C12 168.9(4)
Si1 Si2 Si8 C12 46.1(4)
Si10 Si4 Si9 C17 51.4(4)
Si3 Si4 Si9 C17 170.5(3)
Si5 Si4 Si9 C17 -72.1(4)
Si10 Si4 Si9 C16 -66.7(3)
Si3 Si4 Si9 C16 52.4(3)
Si5 Si4 Si9 C16 169.8(3)
Si10 Si4 Si9 C15 172.9(3)
Si3 Si4 Si9 C15 -68.0(3)
Si5 Si4 Si9 C15 49.3(3)
Si3 Si4 Si10 C18 -68.5(3)
Si9 Si4 Si10 C18 51.0(3)
Si5 Si4 Si10 C18 175.9(3)
Si3 Si4 Si10 C20 50.5(3)
Si9 Si4 Si10 C20 170.0(3)
Si5 Si4 Si10 C20 -65.1(3)
Si3 Si4 Si10 C19 171.0(3)
Si9 Si4 Si10 C19 -69.5(3)
Si5 Si4 Si10 C19 55.5(3)
